data_4307785
loop_
_publ_author_name
'Long Jiang'
'Xiao-Long Feng'
'Cheng-Yong Su'
'Xiao-Ming Chen'
'Tong-Bu Lu'

_publ_section_title
;
Interchain-Solvent-Induced Chirality Change of 1D Helical Chains: From
Achiral to Chiral Crystallization
;
_journal_name_full 'Inorganic Chemistry'
_journal_page_first 2637
_journal_page_last 2644
_journal_paper_doi 10.1021/ic062272u
_journal_volume 46
_journal_year 2007
_chemical_formula_sum 'C20 H40 N8 Ni2 O2'
_chemical_formula_weight 542.02
_chemical_name_systematic
; 
 ? 
;
_space_group_IT_number 4
_symmetry_cell_setting monoclinic
_symmetry_space_group_name_Hall 'P 2yb'
_symmetry_space_group_name_H-M 'P 1 21 1'
_atom_sites_solution_hydrogens geom
_atom_sites_solution_primary direct
_atom_sites_solution_secondary difmap
_audit_creation_method SHELXL-97
_cell_angle_alpha 90.00
_cell_angle_beta 95.136(3)
_cell_angle_gamma 90.00
_cell_formula_units_Z 2
_cell_length_a 8.8452(14)
_cell_length_b 14.816(3)
_cell_length_c 10.0445(16)
_cell_measurement_reflns_used 1582
_cell_measurement_temperature 293(2)
_cell_measurement_theta_max 20.93
_cell_measurement_theta_min 2.31
_cell_volume 1311.1(4)
_computing_cell_refinement 'Bruker SMART'
_computing_data_collection 'Bruker SMART'
_computing_data_reduction 'Bruker SAINT'
_computing_molecular_graphics 'Bruker SHELXTL'
_computing_publication_material 'Bruker SHELXTL'
_computing_structure_refinement 'SHELXL-97 (Sheldrick, 1997)'
_computing_structure_solution 'SHELXS-97 (Sheldrick, 1990)'
_diffrn_ambient_temperature 293(2)
_diffrn_measured_fraction_theta_full 0.995
_diffrn_measured_fraction_theta_max 0.995
_diffrn_measurement_device_type 'CCD area detector'
_diffrn_measurement_method 'phi and omega scans'
_diffrn_radiation_monochromator graphite
_diffrn_radiation_source 'fine-focus sealed tube'
_diffrn_radiation_type MoK\a
_diffrn_radiation_wavelength 0.71073
_diffrn_reflns_av_R_equivalents 0.0504
_diffrn_reflns_av_sigmaI/netI 0.1331
_diffrn_reflns_limit_h_max 11
_diffrn_reflns_limit_h_min -10
_diffrn_reflns_limit_k_max 18
_diffrn_reflns_limit_k_min -17
_diffrn_reflns_limit_l_max 12
_diffrn_reflns_limit_l_min -6
_diffrn_reflns_number 7971
_diffrn_reflns_theta_full 27.03
_diffrn_reflns_theta_max 27.03
_diffrn_reflns_theta_min 2.04
_diffrn_standards_decay_% 0
_diffrn_standards_interval_count 0
_diffrn_standards_interval_time 0
_diffrn_standards_number 0
_exptl_absorpt_coefficient_mu 1.467
_exptl_absorpt_correction_T_max 0.8436
_exptl_absorpt_correction_T_min 0.6431
_exptl_absorpt_correction_type multi-scan
_exptl_absorpt_process_details 'SADABS (Sheldrick, 1996)'
_exptl_crystal_colour violet
_exptl_crystal_density_diffrn 1.373
_exptl_crystal_density_method 'not measured'
_exptl_crystal_description plate
_exptl_crystal_F_000 576
_exptl_crystal_size_max 0.33
_exptl_crystal_size_mid 0.28
_exptl_crystal_size_min 0.12
_refine_diff_density_max 0.597
_refine_diff_density_min -0.636
_refine_diff_density_rms 0.094
_refine_ls_abs_structure_details 'Flack H D (1983), Acta Cryst. A39, 876-881'
_refine_ls_abs_structure_Flack 0.47(2)
_refine_ls_extinction_method none
_refine_ls_goodness_of_fit_ref 0.966
_refine_ls_hydrogen_treatment constr
_refine_ls_matrix_type full
_refine_ls_number_parameters 296
_refine_ls_number_reflns 5397
_refine_ls_number_restraints 1
_refine_ls_restrained_S_all 0.966
_refine_ls_R_factor_all 0.1287
_refine_ls_R_factor_gt 0.0563
_refine_ls_shift/su_max 0.001
_refine_ls_shift/su_mean 0.001
_refine_ls_structure_factor_coef Fsqd
_refine_ls_weighting_details 'calc w=1/[\s^2^(Fo^2^)+(0.0339P)^2^+0.0000P] where P=(Fo^2^+2Fc^2^)/3'
_refine_ls_weighting_scheme calc
_refine_ls_wR_factor_gt 0.0830
_refine_ls_wR_factor_ref 0.1024
_reflns_number_gt 3101
_reflns_number_total 5397
_reflns_threshold_expression >2sigma(I)
_cod_data_source_file ic062272usi20061129_100751_2.cif
_cod_data_source_block 4.2H2O-2
_cod_depositor_comments
;
The following automatic conversions were performed:
'_symmetry_cell_setting' value 'Monoclinic' changed to 'monoclinic'
according to '/home/saulius/struct/CIF-dictionaries/cif_core.dic'
dictionary named 'cif_core.dic' version 2.4.1 from 2010-06-29.

Automatic conversion script
Id: cif_fix_enum 1527 2010-12-29 10:47:43Z saulius 
;
_cod_database_code 4307785

loop_
_symmetry_equiv_pos_as_xyz
'x, y, z'
'-x, y+1/2, -z'

loop_
_atom_site_label
_atom_site_type_symbol
_atom_site_fract_x
_atom_site_fract_y
_atom_site_fract_z
_atom_site_U_iso_or_equiv
_atom_site_adp_type
_atom_site_occupancy
_atom_site_symmetry_multiplicity
_atom_site_calc_flag
_atom_site_refinement_flags
_atom_site_disorder_assembly
_atom_site_disorder_group
C1 C 0.0075(8) 0.2449(4) 0.3041(7) 0.036(2) Uani 1 1 d . . .
H1A H -0.0984 0.2617 0.3055 0.043 Uiso 1 1 calc R . .
H1B H 0.0649 0.2756 0.3774 0.043 Uiso 1 1 calc R . .
C2 C 0.0234(8) 0.1450(5) 0.3229(8) 0.0390(19) Uani 1 1 d . . .
H2A H -0.0106 0.1280 0.4086 0.047 Uiso 1 1 calc R . .
H2B H -0.0400 0.1141 0.2534 0.047 Uiso 1 1 calc R . .
C3 C 0.2027(8) 0.0176(4) 0.3104(7) 0.0425(19) Uani 1 1 d . . .
H3 H 0.1591 -0.0038 0.2230 0.051 Uiso 1 1 calc R . .
C4 C 0.1266(9) -0.0312(5) 0.4192(8) 0.075(3) Uani 1 1 d . . .
H4A H 0.0191 -0.0205 0.4077 0.113 Uiso 1 1 calc R . .
H4B H 0.1665 -0.0091 0.5051 0.113 Uiso 1 1 calc R . .
H4C H 0.1459 -0.0948 0.4137 0.113 Uiso 1 1 calc R . .
C5 C 0.3720(8) -0.0051(5) 0.3265(7) 0.0454(19) Uani 1 1 d . . .
H5A H 0.3810 -0.0696 0.3419 0.055 Uiso 1 1 calc R . .
H5B H 0.4155 0.0245 0.4072 0.055 Uiso 1 1 calc R . .
C6 C 0.4716(8) 0.0187(5) 0.2142(7) 0.0444(19) Uani 1 1 d . . .
C7 C 0.4102(8) -0.0224(5) 0.0816(7) 0.053(2) Uani 1 1 d . . .
H7A H 0.4717 -0.0034 0.0127 0.079 Uiso 1 1 calc R . .
H7B H 0.3075 -0.0027 0.0600 0.079 Uiso 1 1 calc R . .
H7C H 0.4125 -0.0870 0.0884 0.079 Uiso 1 1 calc R . .
C8 C 0.6318(7) -0.0161(5) 0.2496(7) 0.061(2) Uani 1 1 d . . .
H8A H 0.6672 0.0038 0.3379 0.091 Uiso 1 1 calc R . .
H8B H 0.6976 0.0069 0.1865 0.091 Uiso 1 1 calc R . .
H8C H 0.6316 -0.0808 0.2466 0.091 Uiso 1 1 calc R . .
C9 C 0.5626(7) 0.1708(4) 0.2962(7) 0.0395(19) Uani 1 1 d . . .
H9A H 0.6687 0.1545 0.2951 0.047 Uiso 1 1 calc R . .
H9B H 0.5310 0.1551 0.3833 0.047 Uiso 1 1 calc R . .
C10 C 0.5454(8) 0.2701(5) 0.2749(7) 0.044(2) Uani 1 1 d . . .
H10A H 0.6035 0.3022 0.3465 0.053 Uiso 1 1 calc R . .
H10B H 0.5843 0.2869 0.1911 0.053 Uiso 1 1 calc R . .
C11 C 0.3557(7) 0.3896(4) 0.2257(7) 0.0387(17) Uani 1 1 d . . .
H11 H 0.3710 0.3927 0.1303 0.046 Uiso 1 1 calc R . .
C12 C 0.4589(9) 0.4589(5) 0.2995(8) 0.070(2) Uani 1 1 d . . .
H12A H 0.5605 0.4517 0.2746 0.105 Uiso 1 1 calc R . .
H12B H 0.4580 0.4501 0.3941 0.105 Uiso 1 1 calc R . .
H12C H 0.4233 0.5185 0.2763 0.105 Uiso 1 1 calc R . .
C13 C 0.1910(7) 0.4165(4) 0.2432(7) 0.0438(19) Uani 1 1 d . . .
H13A H 0.1734 0.4052 0.3357 0.053 Uiso 1 1 calc R . .
H13B H 0.1826 0.4811 0.2293 0.053 Uiso 1 1 calc R . .
C14 C 0.0612(7) 0.3718(4) 0.1555(6) 0.0344(16) Uani 1 1 d . . .
C15 C 0.0781(7) 0.3894(4) 0.0080(6) 0.0471(19) Uani 1 1 d . . .
H15A H -0.0084 0.3654 -0.0450 0.071 Uiso 1 1 calc R . .
H15B H 0.1687 0.3606 -0.0169 0.071 Uiso 1 1 calc R . .
H15C H 0.0845 0.4532 -0.0070 0.071 Uiso 1 1 calc R . .
C16 C -0.0879(7) 0.4148(5) 0.1890(7) 0.052(2) Uani 1 1 d . . .
H16A H -0.0975 0.4090 0.2830 0.079 Uiso 1 1 calc R . .
H16B H -0.1714 0.3849 0.1397 0.079 Uiso 1 1 calc R . .
H16C H -0.0882 0.4776 0.1652 0.079 Uiso 1 1 calc R . .
C17 C 0.4355(7) 0.2333(4) -0.0939(6) 0.0334(17) Uani 1 1 d . . .
C18 C 0.4257(8) 0.2364(5) -0.3570(7) 0.0441(19) Uani 1 1 d . . .
C19 C 0.7194(7) 0.2030(7) -0.3405(6) 0.0522(19) Uani 1 1 d . . .
C20 C 0.7188(7) 0.1849(5) -0.0796(7) 0.0435(18) Uani 1 1 d . . .
N1 N 0.0623(5) 0.2737(3) 0.1769(5) 0.0309(13) Uani 1 1 d . . .
H1C H -0.0068 0.2515 0.1126 0.037 Uiso 1 1 calc R . .
N2 N 0.1838(5) 0.1172(3) 0.3173(5) 0.0337(13) Uani 1 1 d . . .
H2C H 0.2356 0.1360 0.3947 0.040 Uiso 1 1 calc R . .
N3 N 0.4711(5) 0.1191(3) 0.1919(5) 0.0314(13) Uani 1 1 d . . .
H3A H 0.5184 0.1273 0.1160 0.038 Uiso 1 1 calc R . .
N4 N 0.3846(5) 0.2955(3) 0.2722(5) 0.0315(13) Uani 1 1 d . . .
H4D H 0.3581 0.2920 0.3575 0.038 Uiso 1 1 calc R . .
N5 N 0.3540(6) 0.2391(4) -0.0140(5) 0.0362(15) Uani 1 1 d . . .
N6 N 0.3307(7) 0.2446(5) -0.4404(6) 0.066(2) Uani 1 1 d . . .
N7 N 0.8087(7) 0.1929(8) -0.4145(6) 0.092(3) Uani 1 1 d . . .
N8 N 0.8031(6) 0.1613(4) 0.0064(6) 0.063(2) Uani 1 1 d . . .
Ni1 Ni 0.57516(8) 0.21518(5) -0.21953(8) 0.0364(3) Uani 1 1 d . . .
Ni2 Ni 0.26265(8) 0.19517(5) 0.16097(7) 0.0287(2) Uani 1 1 d . . .
O1 O 0.1211(4) 0.1140(3) 0.0167(4) 0.0416(12) Uani 1 1 d . . .
H1D H 0.1244 0.1351 -0.0626 0.062 Uiso 1 1 d R . .
H1E H 0.0290 0.1170 0.0366 0.062 Uiso 1 1 d R . .
O2 O 0.1002(6) 0.1562(4) -0.2526(5) 0.097(2) Uani 1 1 d . . .
H2D H 0.0207 0.1429 -0.3046 0.146 Uiso 1 1 d R . .
H2E H 0.1707 0.1722 -0.3022 0.146 Uiso 1 1 d R . .

loop_
_atom_site_aniso_label
_atom_site_aniso_U_11
_atom_site_aniso_U_22
_atom_site_aniso_U_33
_atom_site_aniso_U_23
_atom_site_aniso_U_13
_atom_site_aniso_U_12
C1 0.027(4) 0.047(5) 0.035(5) 0.004(3) 0.011(3) 0.010(3)
C2 0.036(5) 0.052(5) 0.030(4) 0.015(4) 0.009(4) 0.005(4)
C3 0.047(5) 0.025(4) 0.057(5) 0.009(3) 0.011(4) -0.002(3)
C4 0.078(6) 0.053(5) 0.101(7) 0.033(5) 0.043(5) 0.006(4)
C5 0.054(5) 0.040(4) 0.043(5) 0.011(4) 0.012(4) 0.011(4)
C6 0.041(5) 0.044(5) 0.047(5) -0.003(4) 0.003(4) 0.007(3)
C7 0.055(5) 0.043(5) 0.060(5) -0.008(4) 0.006(4) 0.015(4)
C8 0.045(5) 0.056(6) 0.082(6) 0.005(4) 0.009(4) 0.022(4)
C9 0.027(4) 0.042(5) 0.049(5) -0.006(3) -0.001(3) 0.010(3)
C10 0.044(5) 0.048(5) 0.039(5) -0.010(4) -0.002(4) -0.006(4)
C11 0.047(5) 0.032(4) 0.038(4) 0.008(3) 0.002(4) -0.005(3)
C12 0.084(6) 0.044(5) 0.083(7) -0.017(4) 0.004(5) -0.019(4)
C13 0.048(5) 0.037(4) 0.048(5) -0.006(3) 0.016(4) -0.001(4)
C14 0.035(4) 0.030(4) 0.040(4) 0.007(3) 0.010(3) 0.007(3)
C15 0.055(5) 0.041(5) 0.047(5) 0.009(4) 0.013(4) -0.001(4)
C16 0.052(5) 0.053(5) 0.054(5) 0.007(4) 0.011(4) 0.023(4)
C17 0.028(4) 0.047(5) 0.023(4) 0.009(3) -0.005(3) -0.003(3)
C18 0.041(4) 0.059(5) 0.034(4) 0.003(4) 0.012(3) 0.007(4)
C19 0.037(4) 0.088(6) 0.031(4) 0.000(6) 0.002(3) -0.001(6)
C20 0.026(4) 0.061(5) 0.046(4) -0.005(4) 0.010(3) -0.001(4)
N1 0.027(3) 0.036(3) 0.030(3) 0.003(3) 0.001(3) -0.001(2)
N2 0.025(3) 0.046(4) 0.031(3) 0.001(3) 0.002(2) -0.004(3)
N3 0.034(3) 0.033(3) 0.028(3) -0.001(3) 0.011(3) 0.003(3)
N4 0.028(3) 0.041(4) 0.024(3) -0.001(2) -0.001(3) -0.001(3)
N5 0.032(3) 0.049(4) 0.028(3) 0.004(3) 0.004(3) 0.004(3)
N6 0.050(4) 0.117(7) 0.030(4) -0.001(4) -0.003(3) 0.005(4)
N7 0.054(4) 0.179(8) 0.048(4) -0.012(7) 0.025(3) 0.005(6)
N8 0.031(4) 0.103(6) 0.053(4) 0.009(4) -0.008(3) 0.005(3)
Ni1 0.0307(5) 0.0562(7) 0.0227(4) -0.0023(5) 0.0051(3) -0.0005(5)
Ni2 0.0276(4) 0.0368(5) 0.0220(4) 0.0000(4) 0.0040(3) 0.0015(4)
O1 0.037(3) 0.053(3) 0.035(3) 0.000(2) 0.006(2) -0.002(2)
O2 0.065(4) 0.168(7) 0.057(4) 0.028(4) -0.005(3) -0.038(4)

loop_
_atom_type_symbol
_atom_type_description
_atom_type_scat_dispersion_real
_atom_type_scat_dispersion_imag
_atom_type_scat_source
C C 0.0033 0.0016 'International Tables Vol C Tables 4.2.6.8 and 6.1.1.4'
H H 0.0000 0.0000 'International Tables Vol C Tables 4.2.6.8 and 6.1.1.4'
N N 0.0061 0.0033 'International Tables Vol C Tables 4.2.6.8 and 6.1.1.4'
O O 0.0106 0.0060 'International Tables Vol C Tables 4.2.6.8 and 6.1.1.4'
Ni Ni 0.3393 1.1124 'International Tables Vol C Tables 4.2.6.8 and 6.1.1.4'

loop_
_geom_angle_atom_site_label_1
_geom_angle_atom_site_label_2
_geom_angle_atom_site_label_3
_geom_angle
_geom_angle_site_symmetry_1
_geom_angle_site_symmetry_3
_geom_angle_publ_flag
N1 C1 C2 111.3(6) . . ?
N1 C1 H1A 109.4 . . ?
C2 C1 H1A 109.4 . . ?
N1 C1 H1B 109.4 . . ?
C2 C1 H1B 109.4 . . ?
H1A C1 H1B 108.0 . . ?
N2 C2 C1 110.4(7) . . ?
N2 C2 H2A 109.6 . . ?
C1 C2 H2A 109.6 . . ?
N2 C2 H2B 109.6 . . ?
C1 C2 H2B 109.6 . . ?
H2A C2 H2B 108.1 . . ?
N2 C3 C4 112.3(6) . . ?
N2 C3 C5 109.1(5) . . ?
C4 C3 C5 108.2(6) . . ?
N2 C3 H3 109.1 . . ?
C4 C3 H3 109.1 . . ?
C5 C3 H3 109.1 . . ?
C3 C4 H4A 109.5 . . ?
C3 C4 H4B 109.5 . . ?
H4A C4 H4B 109.5 . . ?
C3 C4 H4C 109.5 . . ?
H4A C4 H4C 109.5 . . ?
H4B C4 H4C 109.5 . . ?
C3 C5 C6 119.5(6) . . ?
C3 C5 H5A 107.4 . . ?
C6 C5 H5A 107.4 . . ?
C3 C5 H5B 107.4 . . ?
C6 C5 H5B 107.4 . . ?
H5A C5 H5B 107.0 . . ?
N3 C6 C8 111.1(6) . . ?
N3 C6 C7 105.6(5) . . ?
C8 C6 C7 108.8(6) . . ?
N3 C6 C5 110.1(5) . . ?
C8 C6 C5 109.6(6) . . ?
C7 C6 C5 111.6(6) . . ?
C6 C7 H7A 109.5 . . ?
C6 C7 H7B 109.5 . . ?
H7A C7 H7B 109.5 . . ?
C6 C7 H7C 109.5 . . ?
H7A C7 H7C 109.5 . . ?
H7B C7 H7C 109.5 . . ?
C6 C8 H8A 109.5 . . ?
C6 C8 H8B 109.5 . . ?
H8A C8 H8B 109.5 . . ?
C6 C8 H8C 109.5 . . ?
H8A C8 H8C 109.5 . . ?
H8B C8 H8C 109.5 . . ?
N3 C9 C10 111.5(6) . . ?
N3 C9 H9A 109.3 . . ?
C10 C9 H9A 109.3 . . ?
N3 C9 H9B 109.3 . . ?
C10 C9 H9B 109.3 . . ?
H9A C9 H9B 108.0 . . ?
N4 C10 C9 110.0(6) . . ?
N4 C10 H10A 109.7 . . ?
C9 C10 H10A 109.7 . . ?
N4 C10 H10B 109.7 . . ?
C9 C10 H10B 109.7 . . ?
H10A C10 H10B 108.2 . . ?
N4 C11 C12 113.6(6) . . ?
N4 C11 C13 110.2(5) . . ?
C12 C11 C13 107.7(6) . . ?
N4 C11 H11 108.4 . . ?
C12 C11 H11 108.4 . . ?
C13 C11 H11 108.4 . . ?
C11 C12 H12A 109.5 . . ?
C11 C12 H12B 109.5 . . ?
H12A C12 H12B 109.5 . . ?
C11 C12 H12C 109.5 . . ?
H12A C12 H12C 109.5 . . ?
H12B C12 H12C 109.5 . . ?
C14 C13 C11 119.4(5) . . ?
C14 C13 H13A 107.5 . . ?
C11 C13 H13A 107.5 . . ?
C14 C13 H13B 107.5 . . ?
C11 C13 H13B 107.5 . . ?
H13A C13 H13B 107.0 . . ?
N1 C14 C15 108.2(5) . . ?
N1 C14 C16 112.0(5) . . ?
C15 C14 C16 107.7(5) . . ?
N1 C14 C13 110.4(5) . . ?
C15 C14 C13 110.6(5) . . ?
C16 C14 C13 108.0(5) . . ?
C14 C15 H15A 109.5 . . ?
C14 C15 H15B 109.5 . . ?
H15A C15 H15B 109.5 . . ?
C14 C15 H15C 109.5 . . ?
H15A C15 H15C 109.5 . . ?
H15B C15 H15C 109.5 . . ?
C14 C16 H16A 109.5 . . ?
C14 C16 H16B 109.5 . . ?
H16A C16 H16B 109.5 . . ?
C14 C16 H16C 109.5 . . ?
H16A C16 H16C 109.5 . . ?
H16B C16 H16C 109.5 . . ?
N5 C17 Ni1 175.5(6) . . ?
N6 C18 Ni1 176.1(7) . . ?
N7 C19 Ni1 178.1(11) . . ?
N8 C20 Ni1 175.8(7) . . ?
C14 N1 C1 114.6(5) . . ?
C14 N1 Ni2 121.5(4) . . ?
C1 N1 Ni2 104.3(3) . . ?
C14 N1 H1C 105.0 . . ?
C1 N1 H1C 105.0 . . ?
Ni2 N1 H1C 105.0 . . ?
C2 N2 C3 112.9(5) . . ?
C2 N2 Ni2 104.8(4) . . ?
C3 N2 Ni2 117.4(4) . . ?
C2 N2 H2C 107.0 . . ?
C3 N2 H2C 107.0 . . ?
Ni2 N2 H2C 107.0 . . ?
C9 N3 C6 114.4(5) . . ?
C9 N3 Ni2 103.7(3) . . ?
C6 N3 Ni2 121.9(4) . . ?
C9 N3 H3A 105.1 . . ?
C6 N3 H3A 105.1 . . ?
Ni2 N3 H3A 105.1 . . ?
C10 N4 C11 112.7(5) . . ?
C10 N4 Ni2 106.2(4) . . ?
C11 N4 Ni2 115.6(4) . . ?
C10 N4 H4D 107.3 . . ?
C11 N4 H4D 107.3 . . ?
Ni2 N4 H4D 107.3 . . ?
C17 N5 Ni2 152.7(6) . . ?
C19 Ni1 C18 90.9(3) . . ?
C19 Ni1 C17 176.8(4) . . ?
C18 Ni1 C17 90.4(3) . . ?
C19 Ni1 C20 90.5(3) . . ?
C18 Ni1 C20 175.5(3) . . ?
C17 Ni1 C20 88.4(3) . . ?
N4 Ni2 N5 90.45(19) . . ?
N4 Ni2 N2 100.33(19) . . ?
N5 Ni2 N2 165.0(2) . . ?
N4 Ni2 N1 87.96(19) . . ?
N5 Ni2 N1 106.09(19) . . ?
N2 Ni2 N1 84.93(18) . . ?
N4 Ni2 N3 84.36(19) . . ?
N5 Ni2 N3 84.0(2) . . ?
N2 Ni2 N3 86.67(19) . . ?
N1 Ni2 N3 167.43(19) . . ?
N4 Ni2 O1 167.93(17) . . ?
N5 Ni2 O1 81.75(18) . . ?
N2 Ni2 O1 89.12(17) . . ?
N1 Ni2 O1 85.39(17) . . ?
N3 Ni2 O1 103.83(17) . . ?
Ni2 O1 H1D 110.4 . . ?
Ni2 O1 H1E 108.4 . . ?
H1D O1 H1E 108.1 . . ?
H2D O2 H2E 107.7 . . ?

loop_
_geom_bond_atom_site_label_1
_geom_bond_atom_site_label_2
_geom_bond_distance
_geom_bond_site_symmetry_2
_geom_bond_publ_flag
C1 N1 1.471(8) . ?
C1 C2 1.497(8) . ?
C1 H1A 0.9700 . ?
C1 H1B 0.9700 . ?
C2 N2 1.484(7) . ?
C2 H2A 0.9700 . ?
C2 H2B 0.9700 . ?
C3 N2 1.487(7) . ?
C3 C4 1.518(9) . ?
C3 C5 1.529(9) . ?
C3 H3 0.9800 . ?
C4 H4A 0.9600 . ?
C4 H4B 0.9600 . ?
C4 H4C 0.9600 . ?
C5 C6 1.534(9) . ?
C5 H5A 0.9700 . ?
C5 H5B 0.9700 . ?
C6 N3 1.504(8) . ?
C6 C8 1.519(9) . ?
C6 C7 1.520(9) . ?
C7 H7A 0.9600 . ?
C7 H7B 0.9600 . ?
C7 H7C 0.9600 . ?
C8 H8A 0.9600 . ?
C8 H8B 0.9600 . ?
C8 H8C 0.9600 . ?
C9 N3 1.479(7) . ?
C9 C10 1.493(8) . ?
C9 H9A 0.9700 . ?
C9 H9B 0.9700 . ?
C10 N4 1.469(7) . ?
C10 H10A 0.9700 . ?
C10 H10B 0.9700 . ?
C11 N4 1.485(7) . ?
C11 C12 1.521(9) . ?
C11 C13 1.536(8) . ?
C11 H11 0.9800 . ?
C12 H12A 0.9600 . ?
C12 H12B 0.9600 . ?
C12 H12C 0.9600 . ?
C13 C14 1.534(8) . ?
C13 H13A 0.9700 . ?
C13 H13B 0.9700 . ?
C14 N1 1.468(7) . ?
C14 C15 1.525(8) . ?
C14 C16 1.529(8) . ?
C15 H15A 0.9600 . ?
C15 H15B 0.9600 . ?
C15 H15C 0.9600 . ?
C16 H16A 0.9600 . ?
C16 H16B 0.9600 . ?
C16 H16C 0.9600 . ?
C17 N5 1.129(7) . ?
C17 Ni1 1.862(7) . ?
C18 N6 1.138(7) . ?
C18 Ni1 1.851(7) . ?
C19 N7 1.142(7) . ?
C19 Ni1 1.848(6) . ?
C20 N8 1.145(7) . ?
C20 Ni1 1.863(7) . ?
N1 Ni2 2.138(5) . ?
N1 H1C 0.9100 . ?
N2 Ni2 2.117(5) . ?
N2 H2C 0.9100 . ?
N3 Ni2 2.160(5) . ?
N3 H3A 0.9100 . ?
N4 Ni2 2.099(5) . ?
N4 H4D 0.9100 . ?
N5 Ni2 2.103(5) . ?
Ni2 O1 2.189(4) . ?
O1 H1D 0.8581 . ?
O1 H1E 0.8573 . ?
O2 H2D 0.8612 . ?
O2 H2E 0.8653 . ?

loop_
_geom_torsion_atom_site_label_1
_geom_torsion_atom_site_label_2
_geom_torsion_atom_site_label_3
_geom_torsion_atom_site_label_4
_geom_torsion
_geom_torsion_site_symmetry_1
_geom_torsion_site_symmetry_2
_geom_torsion_site_symmetry_3
_geom_torsion_site_symmetry_4
_geom_torsion_publ_flag
N1 C1 C2 N2 57.5(8) . . . . ?
N2 C3 C5 C6 -70.0(8) . . . . ?
C4 C3 C5 C6 167.5(6) . . . . ?
C3 C5 C6 N3 61.3(8) . . . . ?
C3 C5 C6 C8 -176.2(6) . . . . ?
C3 C5 C6 C7 -55.7(8) . . . . ?
N3 C9 C10 N4 57.2(8) . . . . ?
N4 C11 C13 C14 -68.8(7) . . . . ?
C12 C11 C13 C14 166.8(6) . . . . ?
C11 C13 C14 N1 60.3(7) . . . . ?
C11 C13 C14 C15 -59.3(7) . . . . ?
C11 C13 C14 C16 -176.9(5) . . . . ?
C15 C14 N1 C1 -164.6(5) . . . . ?
C16 C14 N1 C1 -46.1(7) . . . . ?
C13 C14 N1 C1 74.3(7) . . . . ?
C15 C14 N1 Ni2 68.6(6) . . . . ?
C16 C14 N1 Ni2 -172.9(4) . . . . ?
C13 C14 N1 Ni2 -52.5(6) . . . . ?
C2 C1 N1 C14 -175.6(6) . . . . ?
C2 C1 N1 Ni2 -40.4(7) . . . . ?
C1 C2 N2 C3 -169.5(6) . . . . ?
C1 C2 N2 Ni2 -40.5(7) . . . . ?
C4 C3 N2 C2 -51.5(8) . . . . ?
C5 C3 N2 C2 -171.5(6) . . . . ?
C4 C3 N2 Ni2 -173.7(5) . . . . ?
C5 C3 N2 Ni2 66.4(6) . . . . ?
C10 C9 N3 C6 -174.6(6) . . . . ?
C10 C9 N3 Ni2 -39.5(7) . . . . ?
C8 C6 N3 C9 -47.1(7) . . . . ?
C7 C6 N3 C9 -164.9(5) . . . . ?
C5 C6 N3 C9 74.4(7) . . . . ?
C8 C6 N3 Ni2 -173.2(4) . . . . ?
C7 C6 N3 Ni2 69.0(6) . . . . ?
C5 C6 N3 Ni2 -51.7(7) . . . . ?
C9 C10 N4 C11 -169.0(6) . . . . ?
C9 C10 N4 Ni2 -41.5(6) . . . . ?
C12 C11 N4 C10 -51.3(7) . . . . ?
C13 C11 N4 C10 -172.2(5) . . . . ?
C12 C11 N4 Ni2 -173.7(5) . . . . ?
C13 C11 N4 Ni2 65.4(6) . . . . ?
Ni1 C17 N5 Ni2 5(8) . . . . ?
N7 C19 Ni1 C18 -108(18) . . . . ?
N7 C19 Ni1 C17 137(18) . . . . ?
N7 C19 Ni1 C20 67(18) . . . . ?
N6 C18 Ni1 C19 106(9) . . . . ?
N6 C18 Ni1 C17 -77(9) . . . . ?
N6 C18 Ni1 C20 -2(12) . . . . ?
N5 C17 Ni1 C19 -116(8) . . . . ?
N5 C17 Ni1 C18 130(7) . . . . ?
N5 C17 Ni1 C20 -46(7) . . . . ?
N8 C20 Ni1 C19 -103(9) . . . . ?
N8 C20 Ni1 C18 4(11) . . . . ?
N8 C20 Ni1 C17 80(9) . . . . ?
C10 N4 Ni2 N5 -68.6(4) . . . . ?
C11 N4 Ni2 N5 57.2(4) . . . . ?
C10 N4 Ni2 N2 100.9(4) . . . . ?
C11 N4 Ni2 N2 -133.4(4) . . . . ?
C10 N4 Ni2 N1 -174.6(4) . . . . ?
C11 N4 Ni2 N1 -48.9(4) . . . . ?
C10 N4 Ni2 N3 15.3(4) . . . . ?
C11 N4 Ni2 N3 141.1(4) . . . . ?
C10 N4 Ni2 O1 -118.0(8) . . . . ?
C11 N4 Ni2 O1 7.7(11) . . . . ?
C17 N5 Ni2 N4 101.9(11) . . . . ?
C17 N5 Ni2 N2 -34.1(16) . . . . ?
C17 N5 Ni2 N1 -170.0(11) . . . . ?
C17 N5 Ni2 N3 17.7(11) . . . . ?
C17 N5 Ni2 O1 -87.3(11) . . . . ?
C2 N2 Ni2 N4 101.2(4) . . . . ?
C3 N2 Ni2 N4 -132.6(4) . . . . ?
C2 N2 Ni2 N5 -123.6(8) . . . . ?
C3 N2 Ni2 N5 2.6(10) . . . . ?
C2 N2 Ni2 N1 14.2(4) . . . . ?
C3 N2 Ni2 N1 140.5(4) . . . . ?
C2 N2 Ni2 N3 -175.1(4) . . . . ?
C3 N2 Ni2 N3 -48.9(4) . . . . ?
C2 N2 Ni2 O1 -71.2(4) . . . . ?
C3 N2 Ni2 O1 55.0(4) . . . . ?
C14 N1 Ni2 N4 44.5(4) . . . . ?
C1 N1 Ni2 N4 -86.8(4) . . . . ?
C14 N1 Ni2 N5 -45.4(5) . . . . ?
C1 N1 Ni2 N5 -176.7(4) . . . . ?
C14 N1 Ni2 N2 145.1(5) . . . . ?
C1 N1 Ni2 N2 13.8(4) . . . . ?
C14 N1 Ni2 N3 96.8(10) . . . . ?
C1 N1 Ni2 N3 -34.5(11) . . . . ?
C14 N1 Ni2 O1 -125.4(4) . . . . ?
C1 N1 Ni2 O1 103.3(4) . . . . ?
C9 N3 Ni2 N4 12.7(4) . . . . ?
C6 N3 Ni2 N4 143.5(5) . . . . ?
C9 N3 Ni2 N5 103.8(4) . . . . ?
C6 N3 Ni2 N5 -125.5(5) . . . . ?
C9 N3 Ni2 N2 -88.0(4) . . . . ?
C6 N3 Ni2 N2 42.7(5) . . . . ?
C9 N3 Ni2 N1 -39.9(11) . . . . ?
C6 N3 Ni2 N1 90.9(10) . . . . ?
C9 N3 Ni2 O1 -176.3(4) . . . . ?
C6 N3 Ni2 O1 -45.5(5) . . . . ?
